data_7036057
loop_
_publ_author_name
'Abdallah, A.'
'Gaudisson, T.'
'Sibille, R.'
'Nowak, S.'
'Cheikhrouhou-Koubaa, W'
'Shinoda, K.'
'Fran\,cois, M'
'Ammar, S.'

_publ_section_title
;
 Structural and magnetic properties of mixed Co-Ln (Ln = Nd, Sm, Eu, Gd
 and Ho) diethyleneglycolate complexes.
;
_journal_issue 36
_journal_name_full 'Dalton transactions (Cambridge, England : 2003)'
_journal_page_first 16013
_journal_page_last 16023
_journal_paper_doi 10.1039/c5dt02346g
_journal_volume 44
_journal_year 2015
_chemical_formula_moiety C8H16ClCoEuO6
_chemical_formula_sum 'C8 H16 Cl Co Eu O6'
_chemical_formula_weight 454.56
_chemical_name_systematic ' ?'
_space_group_IT_number 15
_symmetry_cell_setting monoclinic
_symmetry_space_group_name_Hall '-C 2yc'
_symmetry_space_group_name_H-M 'C 1 2/c 1'
_cell_angle_alpha 90.00000
_cell_angle_beta 121.9316(4)
_cell_angle_gamma 90.00000
_cell_formula_units_Z 8
_cell_length_a 18.05076(10)
_cell_length_b 11.58354(6)
_cell_length_c 14.95352(7)
_cell_measurement_temperature 293
_cell_volume 2653.53(3)
_computing_structure_refinement FULLPROF
_diffrn_ambient_temperature 293
_diffrn_measurement_device_type 'CRISTAL  Beamline, SOLEIL'
_diffrn_radiation_type Synchrotron
_diffrn_radiation_wavelength 0.666332
_diffrn_reflns_theta_max 36.0
_diffrn_reflns_theta_min 3.10
_diffrn_source 'CRISTAL  Beamline, SOLEIL'
_exptl_crystal_colour pink
_exptl_crystal_density_diffrn 2.276
_pd_instr_location ' ?'
_pd_meas_2theta_range_inc 0.002000
_pd_meas_2theta_range_max 35.99800
_pd_meas_2theta_range_min 3.10000
_pd_meas_number_of_points 16450
_pd_proc_2theta_range_inc 0.002000
_pd_proc_2theta_range_max 36.0015
_pd_proc_2theta_range_min 3.1035
_pd_proc_ls_pref_orient_corr ' ?'
_pd_proc_ls_prof_R_factor 10.2674
_pd_proc_ls_prof_wR_expected 12.1364
_pd_proc_ls_prof_wR_factor 13.4191
_pd_proc_wavelength 0.666332
_pd_spec_mounting ' ?'
_refine_ls_goodness_of_fit_all 1.22
_refine_ls_hydrogen_treatment constr
_refine_ls_number_parameters 42
_refine_ls_number_reflns 1143
_refine_ls_number_restraints 0
_refine_ls_R_I_factor 6.0639
_cod_data_source_file c5dt02346g1.cif
_cod_data_source_block EuCoCl(Gly)2
_cod_depositor_comments
;
The following automatic conversions were performed:

'_symmetry_cell_setting' value 'Monoclinic' changed to 'monoclinic'
according to
/usr/data/users/saulius/crontab/automatic-downloads/rss-feeds/RSC/lib/dictionaries/cif_core.dic
dictionary named 'cif_core.dic' version 2.4.2 from 2011-04-26.

Automatic conversion script
Id: cif_fix_values 3271 2015-04-21 07:52:19Z andrius 

 Adding full bibliography for 7036057.cif.
;
_cod_original_cell_volume 2653.53(2)
_cod_original_sg_symbol_H-M 'C 2/c'
_cod_database_code 7036057
_pd_proc_ls_prof_cr_factor 19.7754
_pd_proc_ls_prof_cwr_factor 21.6206
_pd_proc_ls_prof_cwr_expected 19.5539
_pd_proc_ls_prof_chi2 1.2226
_pd_proc_ls_prof_echi2 1.1911

loop_
_symmetry_equiv_pos_as_xyz
x,y,z
-x,y,-z+1/2
-x,-y,-z
x,-y,z+1/2
x+1/2,y+1/2,z
-x+1/2,y+1/2,-z+1/2
-x+1/2,-y+1/2,-z
x+1/2,-y+1/2,z+1/2

loop_
_atom_site_label
_atom_site_fract_x
_atom_site_fract_y
_atom_site_fract_z
_atom_site_U_iso_or_equiv
_atom_site_occupancy
_atom_site_adp_type
_atom_site_type_symbol
A_1 0.35204 0.70797 0.60937 0.056(3) 1.00000 Uiso H
A_2 0.38467 0.72298 0.56569 0.056(3) 1.00000 Uiso C
A_3 0.46061 0.65621 0.60622 0.056(3) 1.00000 Uiso O
A_4 0.33720 0.69899 0.48266 0.056(3) 1.00000 Uiso H
A_5 0.40420 0.85090 0.57047 0.056(3) 1.00000 Uiso C
A_6 0.45284 0.87029 0.52220 0.056(3) 1.00000 Uiso O
A_7 0.44080 0.87931 0.65383 0.056(3) 1.00000 Uiso H
A_8 0.34930 0.89440 0.53440 0.056(3) 1.00000 Uiso H
A_9 0.40274 0.86394 0.41146 0.056(3) 1.00000 Uiso C
A_10 0.35177 0.79629 0.38308 0.056(3) 1.00000 Uiso H
A_11 0.46426 0.83604 0.37645 0.056(3) 1.00000 Uiso C
A_12 0.36951 0.94654 0.37567 0.056(3) 1.00000 Uiso H
A_13 0.51186 0.72485 0.42517 0.056(3) 1.00000 Uiso O
A_14 0.50943 0.90937 0.39597 0.056(3) 1.00000 Uiso H
A_15 0.42660 0.82537 0.28995 0.056(3) 1.00000 Uiso H
B_1 0.69242 0.64033 0.29346 0.039(3) 1.00000 Uiso H
B_2 0.66217 0.62949 0.34044 0.039(3) 1.00000 Uiso C
B_3 0.58878 0.55937 0.28323 0.039(3) 1.00000 Uiso O
B_4 0.64219 0.71665 0.35026 0.039(3) 1.00000 Uiso H
B_5 0.72964 0.58392 0.44609 0.039(3) 1.00000 Uiso C
B_6 0.68502 0.54138 0.49395 0.039(3) 1.00000 Uiso O
B_7 0.76220 0.52450 0.43780 0.039(3) 1.00000 Uiso H
B_8 0.77589 0.65318 0.49374 0.039(3) 1.00000 Uiso H
B_9 0.72417 0.56833 0.60365 0.039(3) 1.00000 Uiso C
B_10 0.79169 0.53512 0.65134 0.039(3) 1.00000 Uiso H
B_11 0.67005 0.51316 0.64026 0.039(3) 1.00000 Uiso C
B_12 0.72674 0.66243 0.61705 0.039(3) 1.00000 Uiso H
B_13 0.58201 0.55278 0.57723 0.039(3) 1.00000 Uiso O
B_14 0.69809 0.53532 0.72410 0.039(3) 1.00000 Uiso H
B_15 0.67362 0.41905 0.63474 0.039(3) 1.00000 Uiso H
AB 0.52235(10) 0.53876(14) 0.38721(13) 0.0035(9) 1.00000 Uiso EU
CD 0.5428(2) 0.7192(3) 0.5761(3) 0.038(2) 1.00000 Uiso CO
EF 0.6596(4) 0.8101(6) 0.7087(5) 0.063(3) 1.00000 Uiso CL

loop_
_atom_type_symbol
_atom_type_scat_Cromer_Mann_a1
_atom_type_scat_Cromer_Mann_b1
_atom_type_scat_Cromer_Mann_a2
_atom_type_scat_Cromer_Mann_b2
_atom_type_scat_Cromer_Mann_a3
_atom_type_scat_Cromer_Mann_b3
_atom_type_scat_Cromer_Mann_a4
_atom_type_scat_Cromer_Mann_b4
_atom_type_scat_Cromer_Mann_c
_atom_type_scat_dispersion_real
_atom_type_scat_dispersion_imag
_atom_type_scat_source
h 0.49300 10.51090 0.32291 26.12570 0.14019 3.14236 0.04081 57.79970 0.00304 0.00000 0.00000 International_Tables_for_Crystallography_Vol.C(1991)_Tables_6.1.1.4_and_6.1.1.5
c 2.31000 20.84390 1.02000 10.20750 1.58860 0.56870 0.86500 51.65120 0.21560 0.00200 0.00200 International_Tables_for_Crystallography_Vol.C(1991)_Tables_6.1.1.4_and_6.1.1.5
o 3.04850 13.27710 2.28680 5.70110 1.54630 0.32390 0.86700 32.90890 0.25080 0.00800 0.00600 International_Tables_for_Crystallography_Vol.C(1991)_Tables_6.1.1.4_and_6.1.1.5
eu 24.62740 2.38790 19.08860 0.19420 13.76030 13.75460 2.92270 123.17400 2.57450 -0.54200 3.66900 International_Tables_for_Crystallography_Vol.C(1991)_Tables_6.1.1.4_and_6.1.1.5
co 12.28410 4.27910 7.34090 0.27840 4.00340 13.53590 2.34880 71.16920 1.01180 0.29900 0.97300 International_Tables_for_Crystallography_Vol.C(1991)_Tables_6.1.1.4_and_6.1.1.5
cl 11.46040 0.01040 7.19640 1.16620 6.25560 18.51940 1.64550 47.77840 -9.55740 0.13200 0.15900 International_Tables_for_Crystallography_Vol.C(1991)_Tables_6.1.1.4_and_6.1.1.5

loop_
_geom_angle_atom_site_label_1
_geom_angle_atom_site_label_2
_geom_angle_atom_site_label_3
_geom_angle
_geom_angle_site_symmetry_1
_geom_angle_site_symmetry_3
A_3 A_2 A_5 111.6535(8) 1_555 1_555
A_2 A_5 A_6 108.7720(6) 1_555 1_555
A_5 A_6 A_9 113.8826(9) 1_555 1_555
A_6 A_9 A_11 106.8445(8) 1_555 1_555
A_9 A_11 A_13 110.8380(7) 1_555 1_555
B_3 B_2 B_5 114.9662(13) 1_555 1_555
B_2 B_5 B_6 107.0956(8) 1_555 1_555
B_5 B_6 B_9 115.6617(8) 1_555 1_555
B_6 B_9 B_11 107.6866(8) 1_555 1_555
B_9 B_11 B_13 109.6335(10) 1_555 1_555

loop_
_geom_bond_atom_site_label_1
_geom_bond_atom_site_label_2
_geom_bond_distance
_geom_bond_site_symmetry_2
A_3 A_2 1.40204(7) 1_555
A_2 A_5 1.51603(8) 1_555
A_5 A_6 1.41869(6) 1_555
A_6 A_9 1.40758(9) 1_555
A_9 A_11 1.49220(6) 1_555
A_11 A_13 1.50523(6) 1_555
A_1 A_2 1.100 1_555
A_4 A_2 1.107 1_555
A_5 A_7 1.107 1_555
A_5 A_8 0.981 1_555
A_9 A_10 1.107 1_555
A_9 A_12 1.105 1_555
A_11 A_14 1.104 1_555
A_11 A_15 1.104 1_555
B_3 B_2 1.39560(7) 1_555
B_2 B_5 1.49079(9) 1_555
B_5 B_6 1.41896(5) 1_555
B_6 B_9 1.43579(8) 1_555
B_9 B_11 1.49270(6) 1_555
B_11 B_13 1.42830(9) 1_555
B_1 B_2 1.101 1_555
B_4 B_2 1.107 1_555
B_5 B_7 0.955 1_555
B_5 B_8 1.104 1_555
B_9 B_10 1.105 1_555
B_9 B_12 1.104 1_555
B_11 B_14 1.105 1_555
B_11 B_15 1.097 1_555
AB B_3 2.426(2) 1_555
AB B_3 2.2734(14) 2_655
AB B_6 2.4926(15) 1_555
AB A_3 2.2744(16) 3_666
AB A_13 2.2624(17) 1_555
AB B_13 2.4542(18) 1_555
AB B_13 2.453(2) 3_666
CD A_3 1.909(5) 1_555
CD A_6 2.228(3) 1_555
CD A_13 2.019(5) 1_555
CD B_13 2.051(4) 1_555
CD EF 2.250(6) 1_555
